data_4028495
loop_
_publ_author_name
'Lizhi Zhu'
'Congshan Zhou'
'Wei Yang'
'Shuzhong He'
'Gui-Juan Cheng'
'Xinhao Zhang'
'Chi-Sing Lee'

_publ_section_title
;
 Formal Syntheses of (\+-)-Platensimycin and (\+-)-Platencin via a
 Dual-Mode Lewis Acid Induced Cascade Cyclization Approach
;
_journal_name_full 'Journal of Organic Chemistry'
_journal_page_first 7912
_journal_page_last 7929
_journal_paper_doi 10.1021/jo401105q
_journal_volume 78
_journal_year 2013
_chemical_absolute_configuration unk
_chemical_formula_moiety 'C13 H16 O2'
_chemical_formula_sum 'C13 H16 O2'
_chemical_formula_weight 204.26
_chemical_name_systematic
;
 ?
;
_space_group_IT_number 33
_symmetry_cell_setting orthorhombic
_symmetry_space_group_name_Hall 'P 2c -2n'
_symmetry_space_group_name_H-M 'P n a 21'
_atom_sites_solution_hydrogens geom
_atom_sites_solution_primary direct
_atom_sites_solution_secondary difmap
_audit_creation_method SHELXL-97
_cell_angle_alpha 90.00
_cell_angle_beta 90.00
_cell_angle_gamma 90.00
_cell_formula_units_Z 4
_cell_length_a 13.9920(9)
_cell_length_b 8.90840(10)
_cell_length_c 8.62860(10)
_cell_measurement_reflns_used 5824
_cell_measurement_temperature 296(2)
_cell_measurement_theta_max 68.10
_cell_measurement_theta_min 7.10
_cell_volume 1075.52(7)
_computing_cell_refinement 'CrystalClear-SM Auto 2.0 r4'
_computing_data_collection 'CrystalClear-SM Auto 2.0 r4 (Rigaku, 2009)'
_computing_data_reduction 'CrystalClear-SM Auto 2.0 r4'
_computing_molecular_graphics 'CrystalStructure 4.0'
_computing_publication_material 'CrystalStructure 4.0 (Rigaku, 2009)'
_computing_structure_refinement 'SHELXL97 (Sheldrick, 1997)'
_computing_structure_solution 'SHELXS97 (Sheldrick, 1997)'
_diffrn_ambient_temperature 296(2)
_diffrn_measured_fraction_theta_full 0.991
_diffrn_measured_fraction_theta_max 0.991
_diffrn_measurement_device_type 'Rigaku Saturn944+ CCD'
_diffrn_measurement_method \w
_diffrn_radiation_monochromator graphite
_diffrn_radiation_source 'fine-focus sealed tube'
_diffrn_radiation_type CuK\a
_diffrn_radiation_wavelength 1.54187
_diffrn_reflns_av_R_equivalents 0.0360
_diffrn_reflns_av_sigmaI/netI 0.0259
_diffrn_reflns_limit_h_max 16
_diffrn_reflns_limit_h_min -16
_diffrn_reflns_limit_k_max 10
_diffrn_reflns_limit_k_min -10
_diffrn_reflns_limit_l_max 7
_diffrn_reflns_limit_l_min -10
_diffrn_reflns_number 5943
_diffrn_reflns_theta_full 68.19
_diffrn_reflns_theta_max 68.19
_diffrn_reflns_theta_min 7.82
_exptl_absorpt_coefficient_mu 0.665
_exptl_absorpt_correction_T_max 0.8785
_exptl_absorpt_correction_T_min 0.8785
_exptl_absorpt_correction_type multi-scan
_exptl_absorpt_process_details 'Jacobson, R. (1998) Private communication'
_exptl_crystal_colour colorless
_exptl_crystal_density_diffrn 1.261
_exptl_crystal_description prism
_exptl_crystal_F_000 440
_exptl_crystal_size_max 0.20
_exptl_crystal_size_mid 0.20
_exptl_crystal_size_min 0.20
_refine_diff_density_max 0.195
_refine_diff_density_min -0.170
_refine_diff_density_rms 0.053
_refine_ls_extinction_method none
_refine_ls_goodness_of_fit_ref 1.150
_refine_ls_hydrogen_treatment constr
_refine_ls_matrix_type full
_refine_ls_number_parameters 136
_refine_ls_number_reflns 1048
_refine_ls_number_restraints 1
_refine_ls_restrained_S_all 1.150
_refine_ls_R_factor_all 0.0427
_refine_ls_R_factor_gt 0.0405
_refine_ls_shift/su_max 0.000
_refine_ls_shift/su_mean 0.000
_refine_ls_structure_factor_coef Fsqd
_refine_ls_weighting_details 'calc w=1/[\s^2^(Fo^2^)+(0.0629P)^2^+0.0541P] where P=(Fo^2^+2Fc^2^)/3'
_refine_ls_weighting_scheme calc
_refine_ls_wR_factor_gt 0.0963
_refine_ls_wR_factor_ref 0.0984
_reflns_number_gt 976
_reflns_number_total 1048
_reflns_threshold_expression >2\s(I)
_cod_data_source_file jo401105q_si_002.cif
_cod_data_source_block shelxl
_cod_database_code 4028495

loop_
_symmetry_equiv_pos_as_xyz
'x, y, z'
'-x+1/2, y+1/2, z+1/2'
'x+1/2, -y+1/2, z'
'-x, -y, z+1/2'

loop_
_atom_site_label
_atom_site_type_symbol
_atom_site_fract_x
_atom_site_fract_y
_atom_site_fract_z
_atom_site_U_iso_or_equiv
_atom_site_adp_type
_atom_site_occupancy
_atom_site_symmetry_multiplicity
_atom_site_calc_flag
_atom_site_refinement_flags
O1 O 1.00014(13) 0.1587(2) 1.0472(2) 0.0725(6) Uani 1 1 d .
O11 O 0.84306(16) 0.3953(3) 0.3906(2) 0.0815(6) Uani 1 1 d .
C2 C 0.89839(14) 0.4084(2) 0.7963(2) 0.0401(4) Uani 1 1 d .
H2 H 0.9366 0.4719 0.8653 0.048 Uiso 1 1 calc R
C3 C 0.90686(17) 0.4742(2) 0.6323(3) 0.0490(5) Uani 1 1 d .
H3A H 0.8622 0.5569 0.6223 0.059 Uiso 1 1 calc R
H3B H 0.9708 0.5142 0.6188 0.059 Uiso 1 1 calc R
C4 C 0.88749(16) 0.3623(3) 0.5054(3) 0.0520(6) Uani 1 1 d .
C5 C 0.79557(16) 0.4124(3) 0.8556(3) 0.0515(5) Uani 1 1 d .
H5A H 0.7728 0.5153 0.8550 0.062 Uiso 1 1 calc R
H5B H 0.7553 0.3546 0.7863 0.062 Uiso 1 1 calc R
C6 C 0.88892(16) 0.1466(2) 0.6855(3) 0.0488(5) Uani 1 1 d .
H6A H 0.9047 0.0415 0.7000 0.059 Uiso 1 1 calc R
H6B H 0.8202 0.1592 0.6914 0.059 Uiso 1 1 calc R
C7 C 0.93105(18) 0.1933(2) 0.9698(3) 0.0508(5) Uani 1 1 d .
C8 C 0.94107(14) 0.2471(2) 0.8039(3) 0.0423(5) Uani 1 1 d .
C9 C 1.04410(16) 0.2425(3) 0.7428(3) 0.0561(6) Uani 1 1 d .
H9A H 1.0776 0.3347 0.7681 0.067 Uiso 1 1 calc R
H9B H 1.0787 0.1586 0.7872 0.067 Uiso 1 1 calc R
C10 C 1.03496(17) 0.2247(3) 0.5692(3) 0.0552(6) Uani 1 1 d .
C12 C 0.92916(17) 0.2074(3) 0.5318(3) 0.0536(6) Uani 1 1 d .
H12 H 0.9177 0.1394 0.4445 0.064 Uiso 1 1 calc R
C13 C 1.1041(2) 0.2204(3) 0.4650(4) 0.0732(8) Uani 1 1 d .
H13A H 1.1675 0.2289 0.4960 0.088 Uiso 1 1 calc R
H13B H 1.0893 0.2089 0.3606 0.088 Uiso 1 1 calc R
C14 C 0.78693(19) 0.3491(3) 1.0191(3) 0.0637(6) Uani 1 1 d .
H14A H 0.7199 0.3438 1.0474 0.076 Uiso 1 1 calc R
H14B H 0.8183 0.4166 1.0911 0.076 Uiso 1 1 calc R
C15 C 0.83147(18) 0.1924(3) 1.0336(3) 0.0634(6) Uani 1 1 d .
H15A H 0.8329 0.1626 1.1417 0.076 Uiso 1 1 calc R
H15B H 0.7929 0.1203 0.9772 0.076 Uiso 1 1 calc R

loop_
_atom_site_aniso_label
_atom_site_aniso_U_11
_atom_site_aniso_U_22
_atom_site_aniso_U_33
_atom_site_aniso_U_23
_atom_site_aniso_U_13
_atom_site_aniso_U_12
O1 0.0791(11) 0.0707(11) 0.0678(12) 0.0184(10) -0.0225(10) 0.0053(9)
O11 0.0934(14) 0.1034(16) 0.0478(10) 0.0019(10) -0.0162(10) 0.0151(12)
C2 0.0389(9) 0.0385(10) 0.0427(10) -0.0025(9) -0.0069(8) 0.0001(7)
C3 0.0550(11) 0.0442(11) 0.0477(12) 0.0062(9) -0.0020(9) 0.0054(9)
C4 0.0501(11) 0.0662(14) 0.0397(11) 0.0014(10) 0.0020(9) 0.0005(10)
C5 0.0487(11) 0.0578(12) 0.0480(11) -0.0065(10) -0.0027(9) 0.0081(10)
C6 0.0503(11) 0.0415(10) 0.0548(13) -0.0055(9) 0.0024(10) -0.0038(9)
C7 0.0616(13) 0.0386(10) 0.0523(12) 0.0062(9) -0.0086(11) -0.0021(9)
C8 0.0394(9) 0.0394(9) 0.0482(10) 0.0028(9) -0.0042(9) 0.0005(8)
C9 0.0384(10) 0.0591(13) 0.0707(15) 0.0050(13) -0.0035(10) 0.0040(9)
C10 0.0538(12) 0.0439(11) 0.0678(15) 0.0020(11) 0.0121(11) 0.0054(9)
C12 0.0579(13) 0.0523(12) 0.0504(12) -0.0105(10) 0.0030(10) -0.0016(10)
C13 0.0698(16) 0.0588(14) 0.091(2) 0.0040(16) 0.0299(15) 0.0069(12)
C14 0.0636(12) 0.0771(15) 0.0504(12) -0.0044(12) 0.0105(11) 0.0022(13)
C15 0.0720(15) 0.0685(14) 0.0497(12) 0.0104(12) 0.0067(13) -0.0068(12)

loop_
_atom_type_symbol
_atom_type_description
_atom_type_scat_dispersion_real
_atom_type_scat_dispersion_imag
_atom_type_scat_source
C C 0.0181 0.0091 'International Tables Vol C Tables 4.2.6.8 and 6.1.1.4'
H H 0.0000 0.0000 'International Tables Vol C Tables 4.2.6.8 and 6.1.1.4'
O O 0.0492 0.0322 'International Tables Vol C Tables 4.2.6.8 and 6.1.1.4'

loop_
_geom_angle_atom_site_label_1
_geom_angle_atom_site_label_2
_geom_angle_atom_site_label_3
_geom_angle
C5 C2 C3 111.88(17)
C5 C2 C8 111.60(17)
C3 C2 C8 111.17(17)
C5 C2 H2 107.3
C3 C2 H2 107.3
C8 C2 H2 107.3
C4 C3 C2 113.82(17)
C4 C3 H3A 108.8
C2 C3 H3A 108.8
C4 C3 H3B 108.8
C2 C3 H3B 108.8
H3A C3 H3B 107.7
O11 C4 C3 121.9(2)
O11 C4 C12 123.0(2)
C3 C4 C12 115.10(19)
C14 C5 C2 112.11(19)
C14 C5 H5A 109.2
C2 C5 H5A 109.2
C14 C5 H5B 109.2
C2 C5 H5B 109.2
H5A C5 H5B 107.9
C12 C6 C8 101.15(17)
C12 C6 H6A 111.5
C8 C6 H6A 111.5
C12 C6 H6B 111.5
C8 C6 H6B 111.5
H6A C6 H6B 109.4
O1 C7 C15 122.5(2)
O1 C7 C8 121.7(2)
C15 C7 C8 115.8(2)
C7 C8 C9 113.75(18)
C7 C8 C6 113.45(18)
C9 C8 C6 101.60(18)
C7 C8 C2 107.24(18)
C9 C8 C2 111.71(17)
C6 C8 C2 109.05(16)
C10 C9 C8 105.30(18)
C10 C9 H9A 110.7
C8 C9 H9A 110.7
C10 C9 H9B 110.7
C8 C9 H9B 110.7
H9A C9 H9B 108.8
C13 C10 C9 128.0(3)
C13 C10 C12 124.3(3)
C9 C10 C12 107.6(2)
C4 C12 C10 108.27(19)
C4 C12 C6 108.01(19)
C10 C12 C6 102.0(2)
C4 C12 H12 112.6
C10 C12 H12 112.6
C6 C12 H12 112.6
C10 C13 H13A 120.0
C10 C13 H13B 120.0
H13A C13 H13B 120.0
C5 C14 C15 112.3(2)
C5 C14 H14A 109.1
C15 C14 H14A 109.1
C5 C14 H14B 109.1
C15 C14 H14B 109.1
H14A C14 H14B 107.9
C7 C15 C14 110.09(19)
C7 C15 H15A 109.6
C14 C15 H15A 109.6
C7 C15 H15B 109.6
C14 C15 H15B 109.6
H15A C15 H15B 108.2

loop_
_geom_bond_atom_site_label_1
_geom_bond_atom_site_label_2
_geom_bond_distance
O1 C7 1.215(3)
O11 C4 1.206(3)
C2 C5 1.527(3)
C2 C3 1.535(3)
C2 C8 1.558(3)
C2 H2 0.9800
C3 C4 1.506(3)
C3 H3A 0.9700
C3 H3B 0.9700
C4 C12 1.515(4)
C5 C14 1.524(3)
C5 H5A 0.9700
C5 H5B 0.9700
C6 C12 1.539(4)
C6 C8 1.542(3)
C6 H6A 0.9700
C6 H6B 0.9700
C7 C15 1.498(3)
C7 C8 1.516(3)
C8 C9 1.536(3)
C9 C10 1.511(4)
C9 H9A 0.9700
C9 H9B 0.9700
C10 C13 1.321(4)
C10 C12 1.523(3)
C12 H12 0.9800
C13 H13A 0.9300
C13 H13B 0.9300
C14 C15 1.534(4)
C14 H14A 0.9700
C14 H14B 0.9700
C15 H15A 0.9700
C15 H15B 0.9700
